data_4107485
loop_
_publ_author_name
'Suzanne M. Neville'
'Gregory J. Halder'
'Karena W. Chapman'
'Martin B. Duriska'
'Peter D. Southon'
'John D. Cashion'
'Jean-Fran\,cois L\'etard'
'Boujemaa Moubaraki'
'Keith S. Murray'
'Cameron J. Kepert'

_publ_contact_author_address
; School of Chemistry, F11 
  University of Sydney, 
  NSW 2006, 
  Australia
;
_publ_contact_author_email c.kepert@chem.usyd.edu.au
_publ_contact_author_fax +61-2-9351-3329
_publ_contact_author_name 'Cameron J. Kepert'
_publ_contact_author_phone +61-2-9351-5741
_publ_section_title
;
 Single-Crystal to Single-Crystal Structural Transformation and
 Photomagnetic Properties of a Porous Iron(II) Spin-Crossover Framework
;
_journal_name_full 'Journal of the American Chemical Society'
_journal_page_first 2869
_journal_page_last 2876
_journal_paper_doi 10.1021/ja077958f
_journal_volume 130
_journal_year 2008
_chemical_formula_moiety 'C26 H20 Fe N6 O4 S2'
_chemical_formula_sum 'C26 H20 Fe N6 O4 S2'
_chemical_formula_weight 600.45
_chemical_name_systematic
; 
 ? 
;
_space_group_IT_number 140
_symmetry_cell_setting tetragonal
_symmetry_Int_Tables_number 140
_symmetry_space_group_name_Hall '-I 4 2c'
_symmetry_space_group_name_H-M 'I 4/m c m'
_atom_sites_solution_hydrogens geom
_atom_sites_solution_primary direct
_atom_sites_solution_secondary difmap
_audit_creation_date '9 November 2005'
_audit_creation_method SHELXL-97
_cell_angle_alpha 90.00
_cell_angle_beta 90.00
_cell_angle_gamma 90.00
_cell_formula_units_Z 4
_cell_length_a 14.796(2)
_cell_length_b 14.796(2)
_cell_length_c 17.399(4)
_cell_measurement_reflns_used 750
_cell_measurement_temperature 173(2)
_cell_measurement_theta_max 16.7355
_cell_measurement_theta_min 2.7665
_cell_volume 3809.0(11)
_computing_cell_refinement 'SMART (BrukerAXS ,1997)'
_computing_data_collection 'SMART (BrukerAXS ,1997)'
_computing_data_reduction 'SAINT+ (BrukerAXS, 1997)'
_computing_molecular_graphics 'XPMA/ZORTEP, WebLab ViewerPro 3.7'
_computing_publication_material CIFTAB
_computing_structure_refinement 'SHELXL-97 (Sheldrick, 1997)'
_computing_structure_solution 'SHELXS-97 (Sheldrick, 1990)'
_diffrn_ambient_temperature 375(2)
_diffrn_crystal_treatment 'Flash cooled in nitrogen stream'
_diffrn_measured_fraction_theta_full 0.998
_diffrn_measured_fraction_theta_max 0.998
_diffrn_measurement_device_type 'Bruker SMART 1000 CCD'
_diffrn_measurement_method \w
_diffrn_radiation_monochromator graphite
_diffrn_radiation_source 'fine-focus sealed tube'
_diffrn_radiation_type MoK\a
_diffrn_radiation_wavelength 0.71073
_diffrn_reflns_av_R_equivalents 0.0000
_diffrn_reflns_av_sigmaI/netI 0.0766
_diffrn_reflns_limit_h_max 10
_diffrn_reflns_limit_h_min -10
_diffrn_reflns_limit_k_max 14
_diffrn_reflns_limit_k_min -14
_diffrn_reflns_limit_l_max 16
_diffrn_reflns_limit_l_min -16
_diffrn_reflns_number 10367
_diffrn_reflns_theta_full 20.09
_diffrn_reflns_theta_max 20.09
_diffrn_reflns_theta_min 1.95
_diffrn_standards_decay_% 0.00000
_diffrn_standards_number 0
_exptl_absorpt_coefficient_mu 0.537
_exptl_absorpt_correction_T_max 1.00000
_exptl_absorpt_correction_T_min 0.836378
_exptl_absorpt_correction_type empirical
_exptl_absorpt_process_details 'XPREP, Bruker 1995'
_exptl_crystal_colour yellow
_exptl_crystal_density_diffrn 1.047
_exptl_crystal_description 'rectangular rod'
_exptl_crystal_F_000 1232
_exptl_crystal_size_max 0.48
_exptl_crystal_size_mid 0.2
_exptl_crystal_size_min 0.2
_refine_diff_density_max 0.516
_refine_diff_density_min -0.367
_refine_diff_density_rms 0.070
_refine_ls_extinction_method none
_refine_ls_goodness_of_fit_ref 1.206
_refine_ls_hydrogen_treatment constr
_refine_ls_matrix_type full
_refine_ls_number_parameters 62
_refine_ls_number_reflns 942
_refine_ls_number_restraints 0
_refine_ls_restrained_S_all 1.206
_refine_ls_R_factor_all 0.1020
_refine_ls_R_factor_gt 0.0811
_refine_ls_shift/su_max 0.000
_refine_ls_shift/su_mean 0.000
_refine_ls_structure_factor_coef Fsqd
_refine_ls_weighting_details 'calc w=1/[\s^2^(Fo^2^)+(0.1115P)^2^+16.4066P] where P=(Fo^2^+2Fc^2^)/3'
_refine_ls_weighting_scheme calc
_refine_ls_wR_factor_gt 0.2118
_refine_ls_wR_factor_ref 0.2439
_reflns_number_gt 395
_reflns_number_total 512
_reflns_threshold_expression >2sigma(I)
_cod_data_source_file ja077958f-file002.cif
_cod_data_source_block global
_cod_original_cell_volume 3808.9(11)
_cod_database_code 4107485

loop_
_symmetry_equiv_pos_as_xyz
'x, y, z'
'-y, x, z'
'-x, -y, z'
'y, -x, z'
'x, -y, -z+1/2'
'-x, y, -z+1/2'
'y, x, -z+1/2'
'-y, -x, -z+1/2'
'x+1/2, y+1/2, z+1/2'
'-y+1/2, x+1/2, z+1/2'
'-x+1/2, -y+1/2, z+1/2'
'y+1/2, -x+1/2, z+1/2'
'x+1/2, -y+1/2, -z+1'
'-x+1/2, y+1/2, -z+1'
'y+1/2, x+1/2, -z+1'
'-y+1/2, -x+1/2, -z+1'
'-x, -y, -z'
'y, -x, -z'
'x, y, -z'
'-y, x, -z'
'-x, y, z-1/2'
'x, -y, z-1/2'
'-y, -x, z-1/2'
'y, x, z-1/2'
'-x+1/2, -y+1/2, -z+1/2'
'y+1/2, -x+1/2, -z+1/2'
'x+1/2, y+1/2, -z+1/2'
'-y+1/2, x+1/2, -z+1/2'
'-x+1/2, y+1/2, z'
'x+1/2, -y+1/2, z'
'-y+1/2, -x+1/2, z'
'y+1/2, x+1/2, z'

loop_
_atom_site_label
_atom_site_type_symbol
_atom_site_fract_x
_atom_site_fract_y
_atom_site_fract_z
_atom_site_U_iso_or_equiv
_atom_site_adp_type
_atom_site_occupancy
_atom_site_symmetry_multiplicity
_atom_site_calc_flag
_atom_site_refinement_flags
Fe1 Fe 0.5000 0.0000 0.0000 0.0700(14) Uani 1 8 d S
N2 N 0.4268(4) 0.0732(4) 0.0889(5) 0.086(3) Uani 1 2 d S
C5 C 0.2821(5) 0.2179(5) 0.2669(8) 0.132(6) Uani 1 2 d S
C4 C 0.3348(5) 0.1652(5) 0.2074(6) 0.103(4) Uani 1 2 d S
C2 C 0.3549(11) 0.0484(8) 0.1186(9) 0.216(9) Uani 1 1 d .
H2 H 0.3302 -0.0067 0.1000 0.260 Uiso 1 1 calc R
C3 C 0.3054(13) 0.0925(9) 0.1769(11) 0.246(10) Uani 1 1 d .
H3 H 0.2495 0.0678 0.1936 0.295 Uiso 1 1 calc R
N1 N 0.4003(8) -0.0997(8) 0.0000 0.083(4) Uani 1 4 d S
S1 S 0.2679(4) -0.2321(4) 0.0000 0.260(7) Uani 1 4 d S
C1 C 0.3449(9) -0.1551(9) 0.0000 0.098(6) Uani 1 4 d S
O1 O 0.3388(10) 0.2575(12) 0.3149(7) 0.172(8) Uani 0.50 1 d P
H1 H 0.3577 0.2194 0.3469 0.207 Uiso 0.50 1 calc PR

loop_
_atom_site_aniso_label
_atom_site_aniso_U_11
_atom_site_aniso_U_22
_atom_site_aniso_U_33
_atom_site_aniso_U_23
_atom_site_aniso_U_13
_atom_site_aniso_U_12
Fe1 0.0847(18) 0.0847(18) 0.0405(18) 0.000 0.000 0.0249(15)
N2 0.101(4) 0.101(4) 0.057(5) -0.002(3) 0.002(3) 0.025(6)
C5 0.166(11) 0.166(11) 0.065(8) -0.002(4) 0.002(4) 0.122(12)
C4 0.132(7) 0.132(7) 0.043(6) -0.014(4) 0.014(4) 0.066(10)
C2 0.259(16) 0.141(10) 0.249(17) -0.090(11) 0.186(15) -0.041(11)
C3 0.305(19) 0.145(11) 0.29(2) -0.081(13) 0.202(18) -0.036(12)
N1 0.097(6) 0.097(6) 0.055(7) 0.000 0.000 0.019(8)
S1 0.339(10) 0.339(10) 0.103(5) 0.000 0.000 -0.224(12)
C1 0.120(9) 0.120(9) 0.054(9) 0.000 0.000 -0.045(13)
O1 0.147(11) 0.296(19) 0.074(8) -0.078(11) -0.026(8) 0.124(13)

loop_
_atom_type_symbol
_atom_type_description
_atom_type_scat_dispersion_real
_atom_type_scat_dispersion_imag
_atom_type_scat_source
C C 0.0033 0.0016 'International Tables Vol C Tables 4.2.6.8 and 6.1.1.4'
H H 0.0000 0.0000 'International Tables Vol C Tables 4.2.6.8 and 6.1.1.4'
N N 0.0061 0.0033 'International Tables Vol C Tables 4.2.6.8 and 6.1.1.4'
O O 0.0106 0.0060 'International Tables Vol C Tables 4.2.6.8 and 6.1.1.4'
S S 0.1246 0.1234 'International Tables Vol C Tables 4.2.6.8 and 6.1.1.4'
Fe Fe 0.3463 0.8444 'International Tables Vol C Tables 4.2.6.8 and 6.1.1.4'

loop_
_geom_angle_atom_site_label_1
_geom_angle_atom_site_label_2
_geom_angle_atom_site_label_3
_geom_angle
_geom_angle_site_symmetry_1
_geom_angle_site_symmetry_3
N1 Fe1 N1 180.0(9) . 17_655
N1 Fe1 N2 90.0 17_655 .
N1 Fe1 N2 90.001(1) . 17_655
N1 Fe1 N2 90.0 17_655 17_655
N2 Fe1 N2 179.998(1) . 17_655
N1 Fe1 N2 90.0 17_655 3_655
N2 Fe1 N2 89.5(4) . 3_655
N2 Fe1 N2 90.5(4) 17_655 3_655
N1 Fe1 N2 90.0 . 19
N1 Fe1 N2 90.0 17_655 19
N2 Fe1 N2 90.5(4) . 19
N2 Fe1 N2 89.5(4) 17_655 19
N2 Fe1 N2 180.0(3) 3_655 19
C2 N2 C2 109.6(13) . 31
C2 N2 Fe1 125.2(7) . .
C2 N2 Fe1 125.2(7) 31 .
O1 C5 O1 99.3(17) . 31
O1 C5 C5 112.2(11) . 25
O1 C5 C5 112.2(11) 31 25
O1 C5 C4 109.5(8) . .
O1 C5 C4 109.5(8) 31 .
C5 C5 C4 113.2(14) 25 .
C3 C4 C3 113.6(15) . 31
C3 C4 C5 123.0(8) . .
C3 C4 C5 123.0(8) 31 .
N2 C2 C3 127.5(13) . .
C3 C2 C2 92.3(8) . 31
N2 C2 H2 116.3 . .
C3 C2 H2 116.3 . .
C2 C2 H2 151.5 31 .
C4 C3 C2 120.9(14) . .
C4 C3 H3 119.6 . .
C2 C3 H3 119.6 . .
C1 N1 Fe1 180.0(12) . .
N1 C1 S1 180.0(15) . .
C5 O1 H1 109.5 . .

loop_
_geom_bond_atom_site_label_1
_geom_bond_atom_site_label_2
_geom_bond_distance
_geom_bond_site_symmetry_2
Fe1 N1 2.086(17) .
Fe1 N1 2.086(17) 17_655
Fe1 N2 2.177(9) .
Fe1 N2 2.177(9) 17_655
Fe1 N2 2.177(9) 3_655
Fe1 N2 2.177(9) 19
N2 C2 1.238(12) .
N2 C2 1.238(12) 31
C5 O1 1.321(13) .
C5 O1 1.321(13) 31
C5 C5 1.46(2) 25
C5 C4 1.513(17) .
C4 C3 1.276(14) .
C4 C3 1.276(14) 31
C2 C3 1.411(17) .
C2 H2 0.9500 .
C3 H3 0.9500 .
N1 C1 1.159(19) .
S1 C1 1.61(2) .
O1 H1 0.8400 .

loop_
_geom_hbond_atom_site_label_D
_geom_hbond_atom_site_label_H
_geom_hbond_atom_site_label_A
_geom_hbond_distance_DH
_geom_hbond_distance_HA
_geom_hbond_distance_DA
_geom_hbond_angle_DHA
_geom_hbond_site_symmetry_A
O1 H1 S1 0.84 2.98 3.407(14) 113.6 26
